data_9003478
loop_
_publ_author_name
'Almond, P. M.'
'Albrecht-Schmitt T E'

_publ_section_title
;Hydrothermal synthesis and crystal chemistry of the new strontium uranyl
 selenites, Sr[(UO2)3(SeO3)2O2].4H2O and Sr[(UO2)(SeO3)2].2H2O
;
_journal_name_full 'American Mineralogist'
_journal_page_first 976
_journal_page_last 980
_journal_volume 89
_journal_year 2004
_chemical_formula_structural Sr[(UO2)(SeO3)2].2H2O
_chemical_formula_sum 'O8 Se2 Sr U'
_space_group_IT_number 2
_symmetry_space_group_name_Hall '-P 1'
_symmetry_space_group_name_H-M 'P -1'
_cell_angle_alpha 104.698
_cell_angle_beta 93.708
_cell_angle_gamma 109.489
_cell_length_a 5.6722
_cell_length_b 6.7627
_cell_length_c 11.2622
_cell_formula_units_Z 2
_cell_volume 388.615
_database_code_amcsd 0003568
_exptl_crystal_density_diffrn 5.226
_cod_original_formula_sum 'U Sr Se2 O8'
_cod_database_code 9003478
_amcsd_formula_title Sr[(UO2)(SeO3)2].2H2O

loop_
_space_group_symop_operation_xyz
x,y,z
-x,-y,-z

loop_
_atom_site_aniso_label
_atom_site_aniso_U_11
_atom_site_aniso_U_22
_atom_site_aniso_U_33
_atom_site_aniso_U_12
_atom_site_aniso_U_13
_atom_site_aniso_U_23
U 0.01300 0.00800 0.00700 0.00300 0.00200 0.00200
Sr 0.01100 0.00800 0.01100 0.00300 0.00200 0.00400
Se(1) 0.01200 0.00900 0.01100 0.00400 0.00300 0.00400
Se(2) 0.01600 0.01000 0.01000 0.00600 0.00300 0.00300
O(1) 0.01000 0.00600 0.01200 0.00000 0.00200 -0.00200
O(2) 0.01200 0.01400 0.02600 0.00400 0.00100 0.01200
O(3) 0.01800 0.01200 0.01900 0.00500 0.00600 0.00400
O(4) 0.01600 0.00700 0.00900 0.00500 0.00000 -0.00200
O(5) 0.02700 0.01100 0.01200 0.00600 -0.00500 0.00400
O(6) 0.02500 0.01100 0.01300 0.00900 0.00100 0.00300
O(7) 0.01200 0.01100 0.01200 0.00200 0.00200 0.00000
O(8) 0.01400 0.01800 0.00800 0.00400 0.00800 0.00000

loop_
_atom_site_label
_atom_site_fract_x
_atom_site_fract_y
_atom_site_fract_z
_atom_site_U_iso_or_equiv
U 0.16771 0.25930 0.16256 0.00956
Sr 0.66515 0.25268 0.44132 0.01025
Se(1) 0.72939 0.69349 0.34103 0.01040
Se(2) 0.30283 -0.19130 0.12469 0.01130
O(1) 0.44210 0.48310 0.34290 0.01120
O(2) 0.92380 0.62340 0.42420 0.01620
O(3) 0.68270 0.89650 0.44130 0.01650
O(4) 0.32090 0.01940 0.24980 0.01170
O(5) 0.09740 -0.13200 0.03220 0.01700
O(6) 0.11630 -0.41480 0.15760 0.01620
O(7) -0.09730 0.18930 0.24050 0.01300
O(8) 0.43470 0.33260 0.08980 0.01430

loop_
_cod_related_entry_id
_cod_related_entry_database
_cod_related_entry_code
1 AMCSD 0003568
